data_2207728
loop_
_publ_author_name
'An, Hui-Ying'
'Lu, Zhi-Feng'
'Shen, Yong-Miao'
'Xu, Jian-Hua'

_publ_section_title
;
 3-Benzoylmethyl-2-chloro-<i>N</i>-methylmaleimide
;
_journal_coeditor_code BH6055
_journal_issue 1
_journal_name_full 'Acta Crystallographica Section E'
_journal_page_first o70
_journal_page_last o71
_journal_paper_doi 10.1107/S1600536805039838
_journal_volume 62
_journal_year 2006
_chemical_formula_iupac 'C13 H10 Cl N O3'
_chemical_formula_moiety 'C13 H10 Cl N O3'
_chemical_formula_sum 'C13 H10 Cl N O3'
_chemical_formula_weight 263.67
_chemical_melting_point 448.2
_chemical_name_systematic
;
3-Benzoylmethyl-2-chloro-N-methylmaleimide
;
_space_group_IT_number 14
_symmetry_cell_setting monoclinic
_symmetry_space_group_name_Hall '-P 2yn'
_symmetry_space_group_name_H-M 'P 1 21/n 1'
_atom_sites_solution_hydrogens geom
_atom_sites_solution_primary direct
_atom_sites_solution_secondary difmap
_cell_angle_alpha 90.00
_cell_angle_beta 98.78(3)
_cell_angle_gamma 90.00
_cell_formula_units_Z 4
_cell_length_a 5.474(2)
_cell_length_b 24.185(3)
_cell_length_c 9.283(2)
_cell_measurement_reflns_used 25
_cell_measurement_temperature 298(2)
_cell_measurement_theta_max 25.00
_cell_measurement_theta_min 1.68
_cell_volume 1214.6(5)
_computing_cell_refinement 'CAD-4 Software'
_computing_data_collection 'CAD-4 Software (Enraf--Nonius, 1989)'
_computing_data_reduction 'XCAD4 (Harms & Wocadlo, 1995)'
_computing_molecular_graphics SHELXTL
_computing_publication_material 'SHELXTL and PLATON (Spek, 2003)'
_computing_structure_refinement SHELXTL
_computing_structure_solution 'SHELXTL (Sheldrick, 1997)'
_diffrn_ambient_temperature 298(2)
_diffrn_measured_fraction_theta_full 0.971
_diffrn_measured_fraction_theta_max 0.971
_diffrn_measurement_device_type 'Enraf--Nonius CAD-4'
_diffrn_measurement_method \w/2\q
_diffrn_radiation_monochromator graphite
_diffrn_radiation_source 'fine-focus sealed tube'
_diffrn_radiation_type MoK\a
_diffrn_radiation_wavelength 0.71073
_diffrn_reflns_av_R_equivalents 0.0660
_diffrn_reflns_av_sigmaI/netI 0.0622
_diffrn_reflns_limit_h_max 6
_diffrn_reflns_limit_h_min 0
_diffrn_reflns_limit_k_max 28
_diffrn_reflns_limit_k_min 0
_diffrn_reflns_limit_l_max 10
_diffrn_reflns_limit_l_min -11
_diffrn_reflns_number 2298
_diffrn_reflns_theta_full 25.00
_diffrn_reflns_theta_max 25.00
_diffrn_reflns_theta_min 1.68
_diffrn_standards_decay_% 0
_diffrn_standards_interval_count 200
_diffrn_standards_number 3
_exptl_absorpt_coefficient_mu 0.313
_exptl_absorpt_correction_T_max 0.9654
_exptl_absorpt_correction_T_min 0.8850
_exptl_absorpt_correction_type psi-scan
_exptl_absorpt_process_details '(XCAD4; Harms & Wocadlo, 1995)'
_exptl_crystal_colour colourless
_exptl_crystal_density_diffrn 1.442
_exptl_crystal_density_method 'not measured'
_exptl_crystal_description block
_exptl_crystal_F_000 544
_exptl_crystal_size_max 0.40
_exptl_crystal_size_mid 0.40
_exptl_crystal_size_min 0.10
_refine_diff_density_max 0.316
_refine_diff_density_min -0.257
_refine_ls_extinction_coef 0.022(3)
_refine_ls_extinction_expression Fc^*^=kFc[1+0.001xFc^2^\l^3^/sin(2\q)]^-1/4^
_refine_ls_extinction_method 'SHELXTL (Sheldrick, 1997)'
_refine_ls_goodness_of_fit_ref 1.034
_refine_ls_hydrogen_treatment constr
_refine_ls_matrix_type full
_refine_ls_number_parameters 163
_refine_ls_number_reflns 2085
_refine_ls_number_restraints 0
_refine_ls_restrained_S_all 1.034
_refine_ls_R_factor_all 0.0968
_refine_ls_R_factor_gt 0.0488
_refine_ls_shift/su_max 0.003
_refine_ls_shift/su_mean 0.001
_refine_ls_structure_factor_coef Fsqd
_refine_ls_weighting_details 'calc w = 1/[\s^2^(Fo^2^)+(0.0337P)^2^+P] where P=(Fo^2^+2Fc^2^)/3'
_refine_ls_weighting_scheme calc
_refine_ls_wR_factor_gt 0.1351
_refine_ls_wR_factor_ref 0.1503
_reflns_number_gt 1321
_reflns_number_total 2085
_reflns_threshold_expression I>2\s(I)
_cod_data_source_file bh6055.cif
_cod_data_source_block I
_cod_depositor_comments
;
The following automatic conversions were performed:
'_symmetry_cell_setting' value 'Monoclinic' changed to 'monoclinic'
according to '/home/saulius/struct/CIF-dictionaries/cif_core.dic'
dictionary named 'cif_core.dic' version 2.4.1 from 2010-06-29.

Automatic conversion script
Id: cif_fix_enum 1527 2010-12-29 10:47:43Z saulius 

The following automatic conversions were performed:

'_symmetry_cell_setting' value 'Monoclinic' changed to 'monoclinic'
according to /home/saulius/struct/CIF-dictionaries/cif_core.dic
dictionary named 'cif_core.dic' version 2.4.1 from 2010-06-29.

Automatic conversion script
Id: cif_fix_values 1715 2011-07-08 13:25:40Z adriana 
;
_cod_original_cell_volume 1214.4(5)
_cod_original_sg_symbol_H-M 'P 21/n'
_cod_database_code 2207728
_cod_database_fobs_code 2207728

loop_
_symmetry_equiv_pos_as_xyz
'x, y, z'
'-x+1/2, y+1/2, -z+1/2'
'-x, -y, -z'
'x-1/2, -y-1/2, z-1/2'

loop_
_atom_site_label
_atom_site_fract_x
_atom_site_fract_y
_atom_site_fract_z
_atom_site_U_iso_or_equiv
_atom_site_adp_type
_atom_site_calc_flag
_atom_site_refinement_flags
_atom_site_occupancy
_atom_site_type_symbol
N -0.1184(4) 0.11267(11) 0.4283(3) 0.0471(6) Uani d . 1 N
O1 -0.2122(4) 0.27081(9) 0.2373(3) 0.0677(7) Uani d . 1 O
O2 -0.2164(4) 0.19502(9) 0.5287(2) 0.0599(6) Uani d . 1 O
O3 0.0564(5) 0.04984(10) 0.2877(3) 0.0679(7) Uani d . 1 O
C1 0.2725(7) 0.42659(15) 0.4167(4) 0.0636(10) Uani d . 1 C
H1A 0.4201 0.4410 0.4652 0.076 Uiso calc R 1 H
C2 0.0843(8) 0.46136(15) 0.3606(4) 0.0674(11) Uani d . 1 C
H2A 0.1065 0.4994 0.3698 0.081 Uiso calc R 1 H
C3 -0.1370(7) 0.44084(15) 0.2909(4) 0.0649(10) Uani d . 1 C
H3A -0.2649 0.4648 0.2552 0.078 Uiso calc R 1 H
C4 -0.1677(6) 0.38457(14) 0.2744(3) 0.0530(8) Uani d . 1 C
H4A -0.3166 0.3706 0.2265 0.064 Uiso calc R 1 H
C5 0.0209(5) 0.34839(12) 0.3283(3) 0.0422(7) Uani d . 1 C
C6 0.2421(6) 0.36993(13) 0.4009(4) 0.0512(8) Uani d . 1 C
H6A 0.3696 0.3462 0.4389 0.061 Uiso calc R 1 H
C7 -0.0222(5) 0.28831(13) 0.3063(3) 0.0424(7) Uani d . 1 C
C8 0.1775(6) 0.24851(13) 0.3731(4) 0.0482(8) Uani d . 1 C
H8A 0.3191 0.2519 0.3224 0.058 Uiso calc R 1 H
H8B 0.2304 0.2586 0.4743 0.058 Uiso calc R 1 H
C9 0.0931(5) 0.19025(12) 0.3660(3) 0.0411(7) Uani d . 1 C
C10 -0.0976(5) 0.16902(13) 0.4524(3) 0.0443(7) Uani d . 1 C
C11 0.0328(6) 0.09613(13) 0.3307(3) 0.0455(7) Uani d . 1 C
C12 0.1621(5) 0.14741(12) 0.2931(3) 0.0436(7) Uani d . 1 C
C13 -0.2828(7) 0.07543(15) 0.4933(4) 0.0643(10) Uani d . 1 C
H13A -0.2630 0.0384 0.4597 0.097 Uiso calc R 1 H
H13B -0.4511 0.0869 0.4651 0.097 Uiso calc R 1 H
H13C -0.2418 0.0766 0.5975 0.097 Uiso calc R 1 H
Cl 0.36553(16) 0.14479(4) 0.17204(9) 0.0645(3) Uani d . 1 Cl

loop_
_atom_site_aniso_label
_atom_site_aniso_U_11
_atom_site_aniso_U_22
_atom_site_aniso_U_33
_atom_site_aniso_U_12
_atom_site_aniso_U_13
_atom_site_aniso_U_23
N 0.0496(15) 0.0452(16) 0.0495(15) -0.0031(12) 0.0172(12) 0.0047(11)
O1 0.0555(15) 0.0588(15) 0.0793(16) -0.0098(12) -0.0202(13) 0.0021(12)
O2 0.0616(14) 0.0650(16) 0.0573(14) 0.0040(12) 0.0224(12) -0.0097(11)
O3 0.0755(17) 0.0481(16) 0.0850(17) -0.0023(12) 0.0283(14) -0.0060(12)
C1 0.069(2) 0.059(2) 0.066(2) -0.0207(19) 0.0246(19) -0.0201(18)
C2 0.094(3) 0.044(2) 0.077(3) -0.004(2) 0.052(2) -0.0083(18)
C3 0.071(2) 0.054(2) 0.074(2) 0.0184(18) 0.029(2) 0.0080(18)
C4 0.0515(19) 0.055(2) 0.0566(19) 0.0056(15) 0.0205(15) 0.0031(16)
C5 0.0448(17) 0.0464(18) 0.0379(15) 0.0001(13) 0.0142(13) 0.0011(13)
C6 0.0486(18) 0.054(2) 0.0523(18) -0.0066(15) 0.0108(15) -0.0038(15)
C7 0.0411(17) 0.0490(18) 0.0370(15) -0.0045(14) 0.0053(13) 0.0030(13)
C8 0.0441(16) 0.0469(18) 0.0531(18) -0.0034(13) 0.0060(14) 0.0025(14)
C9 0.0399(16) 0.0419(17) 0.0411(16) 0.0008(13) 0.0046(12) 0.0034(13)
C10 0.0449(17) 0.0474(18) 0.0400(16) 0.0016(14) 0.0046(14) 0.0010(14)
C11 0.0484(17) 0.0417(18) 0.0457(17) 0.0026(14) 0.0052(14) 0.0014(14)
C12 0.0414(16) 0.0509(18) 0.0400(16) 0.0022(13) 0.0111(13) 0.0057(14)
C13 0.064(2) 0.065(2) 0.069(2) -0.0120(18) 0.0271(19) 0.0113(18)
Cl 0.0606(6) 0.0790(7) 0.0604(5) -0.0022(4) 0.0299(4) 0.0015(4)

loop_
_atom_type_symbol
_atom_type_description
_atom_type_scat_dispersion_real
_atom_type_scat_dispersion_imag
_atom_type_scat_source
C C 0.0033 0.0016 'International Tables Vol C Tables 4.2.6.8 and 6.1.1.4'
H H 0.0000 0.0000 'International Tables Vol C Tables 4.2.6.8 and 6.1.1.4'
N N 0.0061 0.0033 'International Tables Vol C Tables 4.2.6.8 and 6.1.1.4'
O O 0.0106 0.0060 'International Tables Vol C Tables 4.2.6.8 and 6.1.1.4'
Cl Cl 0.1484 0.1585 'International Tables Vol C Tables 4.2.6.8 and 6.1.1.4'

loop_
_geom_angle_atom_site_label_1
_geom_angle_atom_site_label_2
_geom_angle_atom_site_label_3
_geom_angle
_geom_angle_publ_flag
C11 N C10 110.6(3) ?
C11 N C13 124.1(3) ?
C10 N C13 125.4(3) ?
C2 C1 C6 119.8(3) ?
C2 C1 H1A 120.0 ?
C6 C1 H1A 120.0 ?
C1 C2 C3 120.9(3) ?
C1 C2 H2A 119.8 ?
C3 C2 H2A 119.8 ?
C4 C3 C2 119.8(4) ?
C4 C3 H3A 120.1 ?
C2 C3 H3A 120.1 ?
C3 C4 C5 120.7(3) ?
C3 C4 H4A 119.7 ?
C5 C4 H4A 119.7 ?
C6 C5 C4 118.6(3) ?
C6 C5 C7 123.1(3) ?
C4 C5 C7 118.3(3) ?
C1 C6 C5 120.3(3) ?
C1 C6 H6A 119.9 ?
C5 C6 H6A 119.9 ?
O1 C7 C5 121.7(3) ?
O1 C7 C8 119.8(3) ?
C5 C7 C8 118.5(3) yes
C9 C8 C7 112.6(3) yes
C9 C8 H8A 109.1 ?
C7 C8 H8A 109.1 ?
C9 C8 H8B 109.1 ?
C7 C8 H8B 109.1 ?
H8A C8 H8B 107.8 ?
C12 C9 C8 131.1(3) ?
C12 C9 C10 106.3(3) ?
C8 C9 C10 122.6(3) ?
O2 C10 N 124.7(3) ?
O2 C10 C9 127.8(3) ?
N C10 C9 107.1(3) ?
O3 C11 N 126.5(3) ?
O3 C11 C12 128.0(3) ?
N C11 C12 105.5(3) ?
C9 C12 C11 110.4(3) ?
C9 C12 Cl 129.2(3) ?
C11 C12 Cl 120.4(2) yes
N C13 H13A 109.5 ?
N C13 H13B 109.5 ?
H13A C13 H13B 109.5 ?
N C13 H13C 109.5 ?
H13A C13 H13C 109.5 ?
H13B C13 H13C 109.5 ?

loop_
_geom_bond_atom_site_label_1
_geom_bond_atom_site_label_2
_geom_bond_distance
_geom_bond_publ_flag
N C11 1.377(4) ?
N C10 1.383(4) ?
N C13 1.466(4) ?
O1 C7 1.211(3) yes
O2 C10 1.208(4) ?
O3 C11 1.202(3) ?
C1 C2 1.369(5) ?
C1 C6 1.385(4) ?
C1 H1A 0.9300 ?
C2 C3 1.376(5) ?
C2 H2A 0.9300 ?
C3 C4 1.377(5) ?
C3 H3A 0.9300 ?
C4 C5 1.387(4) ?
C4 H4A 0.9300 ?
C5 C6 1.394(4) ?
C5 C7 1.481(4) yes
C6 H6A 0.9300 ?
C7 C8 1.516(4) yes
C8 C9 1.481(4) ?
C8 H8A 0.9700 ?
C8 H8B 0.9700 ?
C9 C12 1.324(4) ?
C9 C10 1.501(4) ?
C11 C12 1.495(4) ?
C12 Cl 1.700(3) yes
C13 H13A 0.9600 ?
C13 H13B 0.9600 ?
C13 H13C 0.9600 ?

loop_
_geom_hbond_atom_site_label_D
_geom_hbond_atom_site_label_H
_geom_hbond_atom_site_label_A
_geom_hbond_site_symmetry_A
_geom_hbond_distance_DH
_geom_hbond_distance_HA
_geom_hbond_distance_DA
_geom_hbond_angle_DHA
_geom_hbond_publ_flag
C13 H13A O3 . 0.95 2.55 2.925(5) 102 no
C3 H3A O3 2_455 0.93 2.59 3.499(5) 163 yes
C8 H8B O1 4_666 0.97 2.51 3.375(5) 147 yes

loop_
_geom_torsion_atom_site_label_1
_geom_torsion_atom_site_label_2
_geom_torsion_atom_site_label_3
_geom_torsion_atom_site_label_4
_geom_torsion
_geom_torsion_publ_flag
C6 C1 C2 C3 1.1(6) ?
C1 C2 C3 C4 -1.3(6) ?
C2 C3 C4 C5 0.3(5) ?
C3 C4 C5 C6 0.7(5) ?
C3 C4 C5 C7 -179.5(3) ?
C2 C1 C6 C5 -0.1(5) ?
C4 C5 C6 C1 -0.8(5) ?
C7 C5 C6 C1 179.4(3) ?
C6 C5 C7 O1 -176.7(3) ?
C4 C5 C7 O1 3.5(5) ?
C6 C5 C7 C8 3.5(4) yes
C4 C5 C7 C8 -176.3(3) ?
O1 C7 C8 C9 -10.1(4) ?
C5 C7 C8 C9 169.7(3) yes
C7 C8 C9 C12 113.5(4) ?
C7 C8 C9 C10 -68.3(4) yes
C11 N C10 O2 177.0(3) ?
C13 N C10 O2 -1.3(5) ?
C11 N C10 C9 -2.3(3) ?
C13 N C10 C9 179.4(3) ?
C12 C9 C10 O2 -176.2(3) ?
C8 C9 C10 O2 5.2(5) ?
C12 C9 C10 N 3.0(3) ?
C8 C9 C10 N -175.5(3) ?
C10 N C11 O3 180.0(3) ?
C13 N C11 O3 -1.7(6) ?
C10 N C11 C12 0.8(3) ?
C13 N C11 C12 179.1(3) ?
C8 C9 C12 C11 175.8(3) ?
C10 C9 C12 C11 -2.6(3) ?
C8 C9 C12 Cl -3.7(5) ?
C10 C9 C12 Cl 177.9(2) ?
O3 C11 C12 C9 -177.9(3) ?
N C11 C12 C9 1.3(4) ?
O3 C11 C12 Cl 1.6(5) ?
N C11 C12 Cl -179.2(2) yes

loop_
_cod_related_entry_id
_cod_related_entry_database
_cod_related_entry_code
1 ChemSpider 21126778
